data_7045405
loop_
_publ_author_name
'L\'opez-Vidal, E M'
'Prokofjevs, A.'
'Gibbs-Hall, I C'
'Dale, E. J.'
'Quintela, J. M.'
'Peinador, C.'

_publ_section_title
;
 Studies towards the synthesis of Pd(ii)-containing [2] and [3]catenanes
 in aqueous media.
;
_journal_issue 8
_journal_name_full 'Dalton transactions (Cambridge, England : 2003)'
_journal_page_first 2492
_journal_page_last 2496
_journal_paper_doi 10.1039/c7dt04792d
_journal_volume 47
_journal_year 2018
_chemical_formula_moiety 'C46 H54 Cl6 N4 O8 Zn2, C36 H32 N4, 2(Cl4 Zn), 3(O), 3(H2 O)'
_chemical_formula_sum 'C82 H92 Cl14 N8 O14 Zn4'
_chemical_formula_weight 2171.41
_space_group_crystal_system triclinic
_space_group_IT_number 2
_space_group_name_Hall '-P 1'
_space_group_name_H-M_alt 'P -1'
_symmetry_space_group_name_Hall '-P 1'
_symmetry_space_group_name_H-M 'P -1'
_atom_sites_solution_hydrogens mixed
_atom_sites_solution_primary direct
_audit_creation_date 2015-07-06
_audit_creation_method
;
Olex2 1.2
(compiled 2015.01.26 svn.r3150 for OlexSys, GUI svn.r4998)
;
_audit_update_record
;
2017-12-19 deposited with the CCDC.
2018-01-18 downloaded from the CCDC.
;
_cell_angle_alpha 105.917(3)
_cell_angle_beta 91.108(3)
_cell_angle_gamma 105.758(3)
_cell_formula_units_Z 2
_cell_length_a 14.5280(10)
_cell_length_b 16.6911(12)
_cell_length_c 20.7097(14)
_cell_measurement_reflns_used 9933
_cell_measurement_temperature 100(2)
_cell_measurement_theta_max 66.653
_cell_measurement_theta_min 3.620
_cell_volume 4623.9(6)
_computing_cell_refinement 'SAINT V7.23A (Bruker, 2005)'
_computing_data_collection 'APEX2 V2.1-4 (Bruker, 2007)'
_computing_data_reduction 'Bruker SAINT'
_computing_molecular_graphics 'Olex2 (Dolomanov et al., 2009)'
_computing_publication_material 'Olex2 (Dolomanov et al., 2009)'
_computing_structure_refinement 'ShelXL (Sheldrick, 2008)'
_computing_structure_solution 'ShelXT (Sheldrick, 2015)'
_diffrn_ambient_temperature 100.0
_diffrn_detector_area_resol_mean 8
_diffrn_measured_fraction_theta_full 0.963
_diffrn_measured_fraction_theta_max 0.985
_diffrn_measurement_device_type 'Bruker Kappa APEX CCD area detector'
_diffrn_measurement_method '\w and \f scans'
_diffrn_radiation_monochromator 'MX optics'
_diffrn_radiation_type CuK\a
_diffrn_radiation_wavelength 1.54178
_diffrn_reflns_av_R_equivalents 0.0372
_diffrn_reflns_av_unetI/netI 0.0410
_diffrn_reflns_Laue_measured_fraction_full 0.963
_diffrn_reflns_Laue_measured_fraction_max 0.985
_diffrn_reflns_limit_h_max 17
_diffrn_reflns_limit_h_min -14
_diffrn_reflns_limit_k_max 19
_diffrn_reflns_limit_k_min -19
_diffrn_reflns_limit_l_max 24
_diffrn_reflns_limit_l_min -24
_diffrn_reflns_number 55819
_diffrn_reflns_point_group_measured_fraction_full 0.963
_diffrn_reflns_point_group_measured_fraction_max 0.985
_diffrn_reflns_theta_full 67.679
_diffrn_reflns_theta_max 66.694
_diffrn_reflns_theta_min 2.230
_diffrn_source microsource
_exptl_absorpt_coefficient_mu 5.432
_exptl_absorpt_correction_T_max 0.7528
_exptl_absorpt_correction_T_min 0.4627
_exptl_absorpt_correction_type multi-scan
_exptl_absorpt_process_details
;
SADABS-2014/5 (Bruker,2014/5) was used for absorption correction.
wR2(int) was 0.1253 before and 0.0563 after correction.
The Ratio of minimum to maximum transmission is 0.6146.
The \l/2 correction factor is 0.00150.
;
_exptl_crystal_colour purple
_exptl_crystal_density_diffrn 1.560
_exptl_crystal_description block
_exptl_crystal_F_000 2220
_exptl_crystal_size_max 0.387
_exptl_crystal_size_mid 0.176
_exptl_crystal_size_min 0.046
_refine_diff_density_max 2.595
_refine_diff_density_min -1.186
_refine_diff_density_rms 0.144
_refine_ls_extinction_method none
_refine_ls_goodness_of_fit_ref 1.051
_refine_ls_hydrogen_treatment mixed
_refine_ls_matrix_type full
_refine_ls_number_parameters 1111
_refine_ls_number_reflns 16113
_refine_ls_number_restraints 3
_refine_ls_restrained_S_all 1.051
_refine_ls_R_factor_all 0.0737
_refine_ls_R_factor_gt 0.0685
_refine_ls_shift/su_max 0.001
_refine_ls_shift/su_mean 0.000
_refine_ls_structure_factor_coef Fsqd
_refine_ls_weighting_details 'w=1/[\s^2^(Fo^2^)+(0.1102P)^2^+17.7325P] where P=(Fo^2^+2Fc^2^)/3'
_refine_ls_weighting_scheme calc
_refine_ls_wR_factor_gt 0.1951
_refine_ls_wR_factor_ref 0.2022
_reflns_Friedel_coverage 0.000
_reflns_number_gt 14227
_reflns_number_total 16113
_reflns_threshold_expression 'I > 2\s(I)'
_cod_data_source_file c7dt04792d2.cif
_cod_data_source_block cx0479
_cod_depositor_comments 'Adding full bibliography for 7045404--7045405.cif.'
_cod_database_code 7045405
_shelxl_version_number 2013-4
_shelx_space_group_comment
;
The symmetry employed for this shelxl refinement is uniquely defined
by the following loop, which should always be used as a source of
symmetry information in preference to the above space-group names.
They are only intended as comments.
;
_shelx_estimated_absorpt_t_max 0.788
_shelx_estimated_absorpt_t_min 0.228
_olex2_refinement_description
;
1. Fixed Uiso
 At 1.2 times of:
  All C(H) groups, All C(H,H) groups
 At 1.5 times of:
  All O(H,H) groups
2. Restrained distances
 O3S-H3SB = O3S-H3SA
 0.87 with sigma of 0.001
 H3SB-H3SA
 1.42 with sigma of 0.001
3.a Free rotating group:
 O5S(H5SA,H5SB), O6S(H6SA,H6SB)
3.b Secondary CH2 refined with riding coordinates:
 C1(H1A,H1B), C8(H8A,H8B), C1A(H1AA,H1AB), C8A(H8AA,H8AB), C29(H29A,H29B),
 C30(H30A,H30B), C31(H31A,H31B), C32(H32A,H32B), C33(H33A,H33B), C34(H34A,H34B),
  C35(H35A,H35B), C36(H36A,H36B), C29A(H29C,H29D), C30A(H30C,H30D), C31A(H31C,
 H31D), C32A(H32C,H32D), C33A(H33C,H33D), C34A(H34C,H34D), C35A(H35C,H35D),
 C36A(H36C,H36D)
3.c Aromatic/amide H refined with riding coordinates:
 C3(H3), C4(H4), C6(H6), C7(H7), C9(H9), C10(H10), C12(H12), C13(H13),
 C15(H15), C16(H16), C17(H17), C18(H18), C3A(H3A), C4A(H4A), C6A(H6A), C7A(H7A),
  C9A(H9A), C10A(H10A), C12A(H12A), C13A(H13A), C15A(H15A), C16A(H16A),
 C17A(H17A), C18A(H18A), C19(H19), C20(H20), C22(H22), C23(H23), C25(H25),
 C26(H26), C27(H27), C28(H28), C38(H38), C39(H39), C40(H40), C19A(H19A),
 C20A(H20A), C22A(H22A), C23A(H23A), C25A(H25A), C26A(H26A), C27A(H27A),
 C28A(H28A), C38A(H38A), C39A(H39A), C40A(H40A)
;
_olex2_date_sample_data_collection 2015-06-18
_olex2_date_sample_submission 2015-06-16
_olex2_submission_original_sample_id cx0479
_olex2_submission_special_instructions 'No special instructions were received'

loop_
_space_group_symop_operation_xyz
'x, y, z'
'-x, -y, -z'

loop_
_atom_site_label
_atom_site_type_symbol
_atom_site_fract_x
_atom_site_fract_y
_atom_site_fract_z
_atom_site_U_iso_or_equiv
_atom_site_adp_type
_atom_site_occupancy
_atom_site_site_symmetry_order
_atom_site_calc_flag
_atom_site_refinement_flags_posn
N1 N 0.2481(2) 0.38431(19) 0.03794(16) 0.0126(6) Uani 1 1 d .
N2 N -0.2561(2) 0.24787(19) -0.01118(17) 0.0139(6) Uani 1 1 d .
C1 C 0.3615(3) 0.7658(2) 0.0246(2) 0.0160(8) Uani 1 1 d .
H1A H 0.3877 0.8138 0.0665 0.019 Uiso 1 1 calc R
H1B H 0.3954 0.7816 -0.0132 0.019 Uiso 1 1 calc R
C2 C 0.3761(2) 0.6820(2) 0.0317(2) 0.0140(7) Uani 1 1 d .
C3 C 0.3792(3) 0.6160(2) -0.0255(2) 0.0153(7) Uani 1 1 d .
H3 H 0.3826 0.6268 -0.0682 0.018 Uiso 1 1 calc R
C4 C 0.3772(3) 0.5343(2) -0.0203(2) 0.0159(8) Uani 1 1 d .
H4 H 0.3791 0.4893 -0.0596 0.019 Uiso 1 1 calc R
C5 C 0.3726(2) 0.5184(2) 0.0423(2) 0.0138(7) Uani 1 1 d .
C6 C 0.3776(3) 0.5865(2) 0.10020(19) 0.0145(7) Uani 1 1 d .
H6 H 0.3805 0.5772 0.1433 0.017 Uiso 1 1 calc R
C7 C 0.3785(3) 0.6682(2) 0.0952(2) 0.0156(8) Uani 1 1 d .
H7 H 0.3808 0.7143 0.1347 0.019 Uiso 1 1 calc R
C8 C 0.3543(3) 0.4259(2) 0.0457(2) 0.0153(8) Uani 1 1 d .
H8A H 0.3842 0.3928 0.0092 0.018 Uiso 1 1 calc R
H8B H 0.3828 0.4260 0.0895 0.018 Uiso 1 1 calc R
C9 C 0.2026(3) 0.3394(2) -0.02428(19) 0.0146(7) Uani 1 1 d .
H9 H 0.2390 0.3301 -0.0618 0.018 Uiso 1 1 calc R
C10 C 0.1040(3) 0.3071(2) -0.03372(19) 0.0145(7) Uani 1 1 d .
H10 H 0.0728 0.2757 -0.0777 0.017 Uiso 1 1 calc R
C11 C 0.0495(3) 0.3202(2) 0.02090(19) 0.0110(7) Uani 1 1 d .
C12 C 0.0993(3) 0.3641(2) 0.08513(19) 0.0148(7) Uani 1 1 d .
H12 H 0.0648 0.3717 0.1238 0.018 Uiso 1 1 calc R
C13 C 0.1982(3) 0.3962(2) 0.09231(19) 0.0157(8) Uani 1 1 d .
H13 H 0.2314 0.4269 0.1358 0.019 Uiso 1 1 calc R
C14 C -0.0571(3) 0.2923(2) 0.01082(19) 0.0119(7) Uani 1 1 d .
C15 C -0.1056(3) 0.2533(2) -0.0538(2) 0.0168(8) Uani 1 1 d .
H15 H -0.0699 0.2415 -0.0915 0.020 Uiso 1 1 calc R
C16 C -0.2044(3) 0.2316(3) -0.0639(2) 0.0181(8) Uani 1 1 d .
H16 H -0.2362 0.2051 -0.1082 0.022 Uiso 1 1 calc R
C17 C -0.2122(3) 0.2838(3) 0.0523(2) 0.0160(8) Uani 1 1 d .
H17 H -0.2499 0.2939 0.0891 0.019 Uiso 1 1 calc R
C18 C -0.1140(3) 0.3060(3) 0.0647(2) 0.0163(8) Uani 1 1 d .
H18 H -0.0844 0.3308 0.1097 0.020 Uiso 1 1 calc R
N1A N 0.2465(2) 0.1130(2) 0.46268(16) 0.0139(6) Uani 1 1 d .
N2A N 0.7506(2) 0.2513(2) 0.50787(17) 0.0161(7) Uani 1 1 d .
C1A C 0.1435(3) -0.2664(3) 0.4790(2) 0.0186(8) Uani 1 1 d .
H1AA H 0.1103 -0.2820 0.5170 0.022 Uiso 1 1 calc R
H1AB H 0.1176 -0.3149 0.4373 0.022 Uiso 1 1 calc R
C2A C 0.1266(3) -0.1842(2) 0.4712(2) 0.0160(8) Uani 1 1 d .
C3A C 0.1253(3) -0.1699(3) 0.4075(2) 0.0179(8) Uani 1 1 d .
H3A H 0.1257 -0.2153 0.3681 0.021 Uiso 1 1 calc R
C4A C 0.1236(3) -0.0893(3) 0.40204(19) 0.0161(8) Uani 1 1 d .
H4A H 0.1216 -0.0800 0.3589 0.019 Uiso 1 1 calc R
C5A C 0.1248(3) -0.0220(2) 0.45970(19) 0.0147(7) Uani 1 1 d .
C6A C 0.1191(3) -0.0382(3) 0.5223(2) 0.0165(8) Uani 1 1 d .
H6A H 0.1149 0.0063 0.5612 0.020 Uiso 1 1 calc R
C7A C 0.1195(3) -0.1192(3) 0.5276(2) 0.0175(8) Uani 1 1 d .
H7A H 0.1148 -0.1302 0.5703 0.021 Uiso 1 1 calc R
C8A C 0.1407(3) 0.0703(3) 0.4561(2) 0.0164(8) Uani 1 1 d .
H8AA H 0.1107 0.0696 0.4126 0.020 Uiso 1 1 calc R
H8AB H 0.1110 0.1030 0.4931 0.020 Uiso 1 1 calc R
C9A C 0.2948(3) 0.1072(2) 0.40695(19) 0.0151(7) Uani 1 1 d .
H9A H 0.2605 0.0807 0.3634 0.018 Uiso 1 1 calc R
C10A C 0.3936(3) 0.1397(2) 0.41359(19) 0.0143(7) Uani 1 1 d .
H10A H 0.4272 0.1361 0.3744 0.017 Uiso 1 1 calc R
C11A C 0.4449(3) 0.1781(2) 0.47768(19) 0.0122(7) Uani 1 1 d .
C12A C 0.3921(3) 0.1862(2) 0.53347(19) 0.0157(8) Uani 1 1 d .
H12A H 0.4243 0.2150 0.5775 0.019 Uiso 1 1 calc R
C13A C 0.2936(3) 0.1527(3) 0.52500(19) 0.0170(8) Uani 1 1 d .
H13A H 0.2584 0.1575 0.5634 0.020 Uiso 1 1 calc R
C14A C 0.5518(3) 0.2064(2) 0.48687(19) 0.0132(7) Uani 1 1 d .
C15A C 0.6073(3) 0.1871(3) 0.4333(2) 0.0171(8) Uani 1 1 d .
H15A H 0.5769 0.1580 0.3888 0.021 Uiso 1 1 calc R
C16A C 0.7056(3) 0.2101(3) 0.4451(2) 0.0166(8) Uani 1 1 d .
H16A H 0.7427 0.1967 0.4085 0.020 Uiso 1 1 calc R
C17A C 0.6998(3) 0.2724(3) 0.5604(2) 0.0212(8) Uani 1 1 d .
H17A H 0.7322 0.3021 0.6042 0.025 Uiso 1 1 calc R
C18A C 0.6011(3) 0.2510(3) 0.5507(2) 0.0196(8) Uani 1 1 d .
H18A H 0.5661 0.2669 0.5880 0.023 Uiso 1 1 calc R
Zn1 Zn -0.44831(4) 0.11988(4) 0.15306(3) 0.02436(16) Uani 1 1 d .
Cl1 Cl -0.42528(8) 0.25786(8) 0.14993(6) 0.0321(3) Uani 1 1 d .
Cl2 Cl -0.56394(8) 0.01470(8) 0.08334(6) 0.0379(3) Uani 1 1 d .
Cl3 Cl -0.46295(8) 0.11164(9) 0.26024(5) 0.0356(3) Uani 1 1 d .
O1 O 0.31289(18) 0.22650(18) 0.01129(14) 0.0166(6) Uani 1 1 d .
O2 O 0.36852(19) 0.27657(18) -0.10675(14) 0.0176(6) Uani 1 1 d .
O3 O 0.26843(18) 0.37298(18) -0.16388(13) 0.0162(5) Uani 1 1 d .
O4 O 0.13735(18) 0.47280(17) -0.10416(13) 0.0138(5) Uani 1 1 d .
N3 N -0.3140(3) 0.1064(3) 0.13479(18) 0.0278(8) Uani 1 1 d .
N4 N 0.1727(2) 0.1405(2) 0.09802(17) 0.0171(7) Uani 1 1 d .
C19 C -0.2891(3) 0.0742(3) 0.0732(2) 0.0201(8) Uani 1 1 d .
H19 H -0.3378 0.0468 0.0365 0.024 Uiso 1 1 calc R
C20 C -0.1945(3) 0.0797(3) 0.0616(2) 0.0186(8) Uani 1 1 d .
H20 H -0.1790 0.0570 0.0172 0.022 Uiso 1 1 calc R
C21 C -0.1225(3) 0.1182(3) 0.1146(2) 0.0187(8) Uani 1 1 d .
C22 C -0.1485(3) 0.1560(4) 0.1781(2) 0.0389(12) Uani 1 1 d .
H22 H -0.1009 0.1858 0.2153 0.047 Uiso 1 1 calc R
C23 C -0.2443(4) 0.1493(4) 0.1857(3) 0.0426(13) Uani 1 1 d .
H23 H -0.2614 0.1761 0.2286 0.051 Uiso 1 1 calc R
C24 C -0.0197(3) 0.1263(2) 0.1071(2) 0.0146(7) Uani 1 1 d .
C25 C 0.0179(3) 0.1151(2) 0.04466(19) 0.0158(8) Uani 1 1 d .
H25 H -0.0231 0.1021 0.0046 0.019 Uiso 1 1 calc R
C26 C 0.1146(3) 0.1232(2) 0.0415(2) 0.0161(8) Uani 1 1 d .
H26 H 0.1403 0.1164 -0.0008 0.019 Uiso 1 1 calc R
C27 C 0.1374(3) 0.1489(3) 0.1582(2) 0.0260(9) Uani 1 1 d .
H27 H 0.1791 0.1590 0.1973 0.031 Uiso 1 1 calc R
C28 C 0.0422(3) 0.1430(3) 0.1640(2) 0.0245(9) Uani 1 1 d .
H28 H 0.0187 0.1503 0.2071 0.029 Uiso 1 1 calc R
C29 C 0.2762(3) 0.1473(3) 0.0947(2) 0.0196(8) Uani 1 1 d .
H29A H 0.2837 0.0972 0.0586 0.023 Uiso 1 1 calc R
H29B H 0.3040 0.1452 0.1380 0.023 Uiso 1 1 calc R
C30 C 0.3302(3) 0.2318(3) 0.0806(2) 0.0190(8) Uani 1 1 d .
H30A H 0.3092 0.2804 0.1092 0.023 Uiso 1 1 calc R
H30B H 0.3999 0.2439 0.0923 0.023 Uiso 1 1 calc R
C31 C 0.3841(3) 0.1982(3) -0.0275(2) 0.0208(8) Uani 1 1 d .
H31A H 0.3847 0.1404 -0.0239 0.025 Uiso 1 1 calc R
H31B H 0.4482 0.2396 -0.0096 0.025 Uiso 1 1 calc R
C32 C 0.3635(3) 0.1926(3) -0.0999(2) 0.0221(9) Uani 1 1 d .
H32A H 0.4109 0.1690 -0.1269 0.026 Uiso 1 1 calc R
H32B H 0.2986 0.1524 -0.1175 0.026 Uiso 1 1 calc R
C33 C 0.3604(3) 0.2726(3) -0.1760(2) 0.0210(8) Uani 1 1 d .
H33A H 0.3011 0.2269 -0.1992 0.025 Uiso 1 1 calc R
H33B H 0.4159 0.2565 -0.1972 0.025 Uiso 1 1 calc R
C34 C 0.3575(3) 0.3584(3) -0.1848(2) 0.0189(8) Uani 1 1 d .
H34A H 0.4123 0.4058 -0.1571 0.023 Uiso 1 1 calc R
H34B H 0.3620 0.3573 -0.2327 0.023 Uiso 1 1 calc R
C35 C 0.2454(3) 0.4391(2) -0.18641(19) 0.0154(7) Uani 1 1 d .
H35A H 0.2541 0.4297 -0.2350 0.018 Uiso 1 1 calc R
H35B H 0.2887 0.4968 -0.1610 0.018 Uiso 1 1 calc R
C36 C 0.1429(3) 0.4362(3) -0.17530(18) 0.0158(8) Uani 1 1 d .
H36A H 0.1202 0.4700 -0.2014 0.019 Uiso 1 1 calc R
H36B H 0.1014 0.3754 -0.1909 0.019 Uiso 1 1 calc R
C37 C 0.0473(3) 0.4668(2) -0.08395(18) 0.0114(7) Uani 1 1 d .
C38 C -0.0364(3) 0.4291(2) -0.12633(18) 0.0136(7) Uani 1 1 d .
H38 H -0.0343 0.4063 -0.1735 0.016 Uiso 1 1 calc R
C39 C -0.1260(3) 0.4244(2) -0.09918(19) 0.0140(7) Uani 1 1 d .
H39 H -0.1837 0.3979 -0.1287 0.017 Uiso 1 1 calc R
C40 C -0.1314(3) 0.4571(2) -0.03173(18) 0.0112(7) Uani 1 1 d .
H40 H -0.1922 0.4530 -0.0147 0.013 Uiso 1 1 calc R
C41 C 0.0454(2) 0.5027(2) -0.01273(18) 0.0094(7) Uani 1 1 d .
Zn1A Zn 0.94428(4) 0.39716(4) 0.34675(3) 0.02665(17) Uani 1 1 d .
Cl1A Cl 0.91943(8) 0.25953(8) 0.35214(6) 0.0330(3) Uani 1 1 d .
Cl2A Cl 0.95367(9) 0.40045(8) 0.23815(5) 0.0354(3) Uani 1 1 d .
Cl3A Cl 1.06593(9) 0.49824(8) 0.41321(6) 0.0411(3) Uani 1 1 d .
O1A O 0.1816(2) 0.2685(2) 0.48558(15) 0.0261(7) Uani 1 1 d .
O2A O 0.1344(2) 0.22418(19) 0.60767(14) 0.0211(6) Uani 1 1 d .
O3A O 0.23468(19) 0.12487(19) 0.66430(14) 0.0191(6) Uani 1 1 d .
O4A O 0.36302(18) 0.02417(17) 0.60496(13) 0.0148(5) Uani 1 1 d .
N3A N 0.8112(3) 0.4130(3) 0.36628(18) 0.0285(8) Uani 1 1 d .
N4A N 0.3182(3) 0.3431(3) 0.39691(19) 0.0283(8) Uani 1 1 d .
C19A C 0.7447(4) 0.3943(5) 0.3140(3) 0.0518(16) Uani 1 1 d .
H19A H 0.7655 0.3906 0.2704 0.062 Uiso 1 1 calc R
C20A C 0.6486(4) 0.3803(4) 0.3206(3) 0.0467(15) Uani 1 1 d .
H20A H 0.6041 0.3675 0.2824 0.056 Uiso 1 1 calc R
C21A C 0.6170(3) 0.3849(3) 0.3840(2) 0.0212(8) Uani 1 1 d .
C22A C 0.6862(3) 0.4097(3) 0.4387(2) 0.0185(8) Uani 1 1 d .
H22A H 0.6677 0.4176 0.4832 0.022 Uiso 1 1 calc R
C23A C 0.7819(3) 0.4227(3) 0.4279(2) 0.0196(8) Uani 1 1 d .
H23A H 0.8284 0.4392 0.4656 0.024 Uiso 1 1 calc R
C24A C 0.5128(3) 0.3657(3) 0.3903(2) 0.0178(8) Uani 1 1 d .
C25A C 0.4473(3) 0.3219(4) 0.3332(2) 0.0370(12) Uani 1 1 d .
H25A H 0.4696 0.2996 0.2910 0.044 Uiso 1 1 calc R
C26A C 0.3510(4) 0.3107(4) 0.3378(3) 0.0453(14) Uani 1 1 d .
H26A H 0.3067 0.2798 0.2988 0.054 Uiso 1 1 calc R
C27A C 0.3785(3) 0.3781(3) 0.4539(2) 0.0241(9) Uani 1 1 d .
H27A H 0.3537 0.3952 0.4960 0.029 Uiso 1 1 calc R
C28A C 0.4754(3) 0.3895(3) 0.4521(2) 0.0204(8) Uani 1 1 d .
H28A H 0.5171 0.4136 0.4928 0.024 Uiso 1 1 calc R
C29A C 0.2144(3) 0.3399(4) 0.3985(3) 0.0347(11) Uani 1 1 d .
H29C H 0.1880 0.3391 0.3538 0.042 Uiso 1 1 calc R
H29D H 0.2080 0.3925 0.4324 0.042 Uiso 1 1 calc R
C30A C 0.1583(3) 0.2598(3) 0.4162(2) 0.0298(10) Uani 1 1 d .
H30C H 0.0886 0.2515 0.4076 0.036 Uiso 1 1 calc R
H30D H 0.1737 0.2081 0.3873 0.036 Uiso 1 1 calc R
C31A C 0.1168(3) 0.3026(3) 0.5287(2) 0.0284(10) Uani 1 1 d .
H31C H 0.0503 0.2643 0.5139 0.034 Uiso 1 1 calc R
H31D H 0.1191 0.3611 0.5252 0.034 Uiso 1 1 calc R
C32A C 0.1430(3) 0.3085(3) 0.6003(2) 0.0284(10) Uani 1 1 d .
H32C H 0.2100 0.3457 0.6147 0.034 Uiso 1 1 calc R
H32D H 0.1003 0.3357 0.6297 0.034 Uiso 1 1 calc R
C33A C 0.1490(3) 0.2304(3) 0.6769(2) 0.0251(9) Uani 1 1 d .
H33C H 0.0976 0.2509 0.7009 0.030 Uiso 1 1 calc R
H33D H 0.2114 0.2738 0.6967 0.030 Uiso 1 1 calc R
C34A C 0.1483(3) 0.1439(3) 0.6869(2) 0.0209(8) Uani 1 1 d .
H34C H 0.1453 0.1467 0.7351 0.025 Uiso 1 1 calc R
H34D H 0.0914 0.0977 0.6606 0.025 Uiso 1 1 calc R
C35A C 0.2557(3) 0.0582(3) 0.68753(19) 0.0176(8) Uani 1 1 d .
H35C H 0.2115 0.0008 0.6624 0.021 Uiso 1 1 calc R
H35D H 0.2469 0.0684 0.7361 0.021 Uiso 1 1 calc R
C36A C 0.3581(3) 0.0596(3) 0.67641(19) 0.0181(8) Uani 1 1 d .
H36C H 0.4008 0.1200 0.6927 0.022 Uiso 1 1 calc R
H36D H 0.3795 0.0243 0.7017 0.022 Uiso 1 1 calc R
C37A C 0.4530(3) 0.0311(2) 0.58430(18) 0.0123(7) Uani 1 1 d .
C38A C 0.5368(3) 0.0684(2) 0.62674(18) 0.0144(7) Uani 1 1 d .
H38A H 0.5348 0.0902 0.6740 0.017 Uiso 1 1 calc R
C39A C 0.6264(3) 0.0740(2) 0.59929(19) 0.0142(7) Uani 1 1 d .
H39A H 0.6842 0.1001 0.6287 0.017 Uiso 1 1 calc R
C40A C 0.6316(3) 0.0429(2) 0.53145(18) 0.0118(7) Uani 1 1 d .
H40A H 0.6923 0.0477 0.5141 0.014 Uiso 1 1 calc R
C41A C 0.4545(3) -0.0032(2) 0.51284(18) 0.0099(7) Uani 1 1 d .
Zn2 Zn 0.03741(4) -0.06642(3) 0.19177(3) 0.01881(15) Uani 1 1 d .
Cl4 Cl -0.10200(8) -0.08622(7) 0.13220(5) 0.0303(2) Uani 1 1 d .
Cl5 Cl 0.03496(8) -0.19204(6) 0.21729(5) 0.0245(2) Uani 1 1 d .
Cl6 Cl 0.06642(8) 0.04636(6) 0.28704(5) 0.0276(2) Uani 1 1 d .
Cl7 Cl 0.16143(8) -0.04317(7) 0.12642(5) 0.0289(2) Uani 1 1 d .
Zn2A Zn 0.53935(4) 0.43988(3) 0.68821(3) 0.02108(15) Uani 1 1 d .
Cl4A Cl 0.40219(8) 0.41137(8) 0.62345(6) 0.0368(3) Uani 1 1 d .
Cl5A Cl 0.54048(8) 0.31600(7) 0.71504(5) 0.0266(2) Uani 1 1 d .
Cl6A Cl 0.55653(10) 0.55204(7) 0.78295(5) 0.0356(3) Uani 1 1 d .
Cl7A Cl 0.66438(8) 0.46989(7) 0.62466(5) 0.0307(3) Uani 1 1 d .
O1S O 0.2551(3) 0.8184(3) 0.2322(2) 0.0478(10) Uani 1 1 d .
O2S O 0.2313(4) 0.3350(3) 0.2233(2) 0.0723(15) Uani 1 1 d .
O3S O 0.3111(3) 0.1063(3) 0.25050(19) 0.0468(9) Uani 1 1 d D
H3SA H 0.2748(17) 0.1386(16) 0.268(3) 0.070 Uiso 1 1 d DR
H3SB H 0.2751(18) 0.0556(12) 0.226(2) 0.070 Uiso 1 1 d DR
O4S O 0.4325(3) -0.1178(3) 0.1907(2) 0.0565(11) Uani 1 1 d .
O5S O 0.7592(3) 0.3271(3) 0.7243(2) 0.0478(10) Uani 1 1 d .
H5SA H 0.7642 0.2937 0.7492 0.072 Uiso 1 1 d G
H5SB H 0.7677 0.3799 0.7500 0.072 Uiso 1 1 d G
O6S O 0.8257(3) 0.5106(3) 0.7432(2) 0.0627(12) Uani 1 1 d .
H6SA H 0.8871 0.5208 0.7397 0.094 Uiso 1 1 d G
H6SB H 0.7949 0.4954 0.7033 0.094 Uiso 1 1 d G

loop_
_atom_site_aniso_label
_atom_site_aniso_U_11
_atom_site_aniso_U_22
_atom_site_aniso_U_33
_atom_site_aniso_U_23
_atom_site_aniso_U_13
_atom_site_aniso_U_12
N1 0.0126(15) 0.0104(14) 0.0166(16) 0.0063(12) 0.0020(12) 0.0040(12)
N2 0.0113(15) 0.0097(14) 0.0210(17) 0.0060(13) 0.0001(12) 0.0020(12)
C1 0.0089(17) 0.0117(18) 0.026(2) 0.0057(15) 0.0000(15) 0.0012(14)
C2 0.0072(16) 0.0106(17) 0.023(2) 0.0058(15) 0.0013(14) 0.0003(13)
C3 0.0135(18) 0.0155(18) 0.0173(19) 0.0069(15) -0.0009(14) 0.0029(14)
C4 0.0135(18) 0.0150(18) 0.0186(19) 0.0040(15) 0.0011(14) 0.0039(14)
C5 0.0067(16) 0.0131(18) 0.0218(19) 0.0061(15) -0.0009(14) 0.0026(13)
C6 0.0087(17) 0.0173(19) 0.0169(18) 0.0058(15) -0.0003(14) 0.0021(14)
C7 0.0110(17) 0.0153(18) 0.0172(19) 0.0014(15) -0.0001(14) 0.0019(14)
C8 0.0104(17) 0.0145(18) 0.021(2) 0.0072(15) -0.0011(14) 0.0029(14)
C9 0.0147(18) 0.0168(18) 0.0139(18) 0.0035(15) 0.0017(14) 0.0078(14)
C10 0.0168(18) 0.0154(18) 0.0128(18) 0.0038(14) 0.0022(14) 0.0075(15)
C11 0.0121(17) 0.0072(16) 0.0167(18) 0.0065(14) 0.0030(14) 0.0046(13)
C12 0.0169(18) 0.0141(18) 0.0126(18) 0.0054(14) 0.0031(14) 0.0018(14)
C13 0.0178(19) 0.0152(18) 0.0132(18) 0.0056(15) -0.0010(14) 0.0019(15)
C14 0.0149(18) 0.0087(16) 0.0146(18) 0.0065(14) 0.0023(14) 0.0043(13)
C15 0.0159(19) 0.0162(19) 0.0169(19) 0.0009(15) 0.0012(15) 0.0062(15)
C16 0.0162(19) 0.0183(19) 0.0171(19) -0.0001(15) -0.0009(15) 0.0064(15)
C17 0.0142(18) 0.0182(19) 0.0178(19) 0.0086(15) 0.0040(15) 0.0048(15)
C18 0.0149(18) 0.0200(19) 0.0152(18) 0.0069(15) 0.0025(15) 0.0054(15)
N1A 0.0144(16) 0.0142(15) 0.0155(16) 0.0069(13) 0.0027(12) 0.0052(12)
N2A 0.0146(16) 0.0109(15) 0.0216(17) 0.0060(13) -0.0020(13) 0.0006(12)
C1A 0.0105(18) 0.0157(19) 0.027(2) 0.0064(16) -0.0034(15) -0.0006(14)
C2A 0.0088(17) 0.0154(18) 0.022(2) 0.0063(15) -0.0010(14) -0.0008(14)
C3A 0.0130(18) 0.021(2) 0.0146(19) 0.0010(15) -0.0016(14) 0.0004(15)
C4A 0.0108(17) 0.022(2) 0.0137(18) 0.0061(15) -0.0014(14) 0.0016(15)
C5A 0.0096(17) 0.0164(19) 0.0187(19) 0.0067(15) 0.0003(14) 0.0031(14)
C6A 0.0130(18) 0.0183(19) 0.0174(19) 0.0042(15) 0.0017(14) 0.0040(14)
C7A 0.0155(18) 0.022(2) 0.0153(19) 0.0084(16) -0.0016(14) 0.0027(15)
C8A 0.0130(18) 0.0183(19) 0.0196(19) 0.0078(16) 0.0019(15) 0.0047(15)
C9A 0.0198(19) 0.0137(18) 0.0117(18) 0.0049(14) -0.0004(14) 0.0038(15)
C10A 0.0169(18) 0.0139(18) 0.0136(18) 0.0071(14) 0.0036(14) 0.0038(14)
C11A 0.0141(18) 0.0094(17) 0.0156(18) 0.0056(14) 0.0023(14) 0.0054(14)
C12A 0.0191(19) 0.0149(18) 0.0140(18) 0.0037(15) 0.0017(15) 0.0067(15)
C13A 0.0180(19) 0.022(2) 0.0114(18) 0.0038(15) 0.0020(15) 0.0086(16)
C14A 0.0153(18) 0.0091(17) 0.0160(18) 0.0063(14) 0.0005(14) 0.0024(14)
C15A 0.0173(19) 0.0197(19) 0.0144(18) 0.0059(15) 0.0012(15) 0.0046(15)
C16A 0.0150(18) 0.0181(19) 0.0179(19) 0.0081(15) 0.0026(15) 0.0037(15)
C17A 0.021(2) 0.019(2) 0.019(2) 0.0003(16) -0.0016(16) 0.0036(16)
C18A 0.020(2) 0.0178(19) 0.0170(19) -0.0012(16) 0.0010(16) 0.0054(16)
Zn1 0.0163(3) 0.0421(4) 0.0170(3) 0.0112(2) 0.0039(2) 0.0095(2)
Cl1 0.0286(6) 0.0420(6) 0.0285(6) 0.0158(5) 0.0021(4) 0.0091(5)
Cl2 0.0280(6) 0.0441(7) 0.0330(6) -0.0019(5) -0.0048(5) 0.0099(5)
Cl3 0.0274(5) 0.0654(8) 0.0198(5) 0.0207(5) 0.0069(4) 0.0142(5)
O1 0.0121(12) 0.0214(14) 0.0197(14) 0.0106(11) 0.0036(10) 0.0058(10)
O2 0.0182(14) 0.0193(14) 0.0168(14) 0.0059(11) 0.0042(11) 0.0071(11)
O3 0.0129(13) 0.0229(14) 0.0177(13) 0.0093(11) 0.0086(10) 0.0089(11)
O4 0.0106(12) 0.0189(13) 0.0109(12) 0.0021(10) 0.0042(10) 0.0047(10)
N3 0.0206(18) 0.045(2) 0.0193(18) 0.0097(16) 0.0033(14) 0.0113(16)
N4 0.0120(15) 0.0229(17) 0.0209(17) 0.0120(14) 0.0020(13) 0.0064(13)
C19 0.018(2) 0.021(2) 0.021(2) 0.0049(16) -0.0002(16) 0.0074(16)
C20 0.0182(19) 0.021(2) 0.0171(19) 0.0038(16) 0.0029(15) 0.0085(16)
C21 0.018(2) 0.021(2) 0.018(2) 0.0063(16) 0.0010(15) 0.0073(16)
C22 0.024(2) 0.064(4) 0.022(2) 0.001(2) 0.0002(18) 0.012(2)
C23 0.029(3) 0.070(4) 0.023(2) 0.003(2) 0.0059(19) 0.017(2)
C24 0.0156(18) 0.0147(18) 0.0181(19) 0.0091(15) 0.0026(15) 0.0072(14)
C25 0.0168(19) 0.0161(18) 0.0149(18) 0.0058(15) 0.0002(15) 0.0040(15)
C26 0.0157(18) 0.0164(18) 0.0185(19) 0.0085(15) 0.0049(15) 0.0050(14)
C27 0.020(2) 0.037(2) 0.022(2) 0.0106(19) 0.0000(16) 0.0083(18)
C28 0.022(2) 0.036(2) 0.017(2) 0.0068(18) 0.0017(16) 0.0122(18)
C29 0.0132(18) 0.025(2) 0.028(2) 0.0165(17) 0.0044(16) 0.0081(16)
C30 0.0164(19) 0.019(2) 0.022(2) 0.0095(16) 0.0011(15) 0.0027(15)
C31 0.0142(19) 0.022(2) 0.033(2) 0.0141(18) 0.0078(17) 0.0092(16)
C32 0.023(2) 0.018(2) 0.028(2) 0.0079(17) 0.0085(17) 0.0072(16)
C33 0.024(2) 0.026(2) 0.018(2) 0.0066(17) 0.0066(16) 0.0131(17)
C34 0.0170(19) 0.026(2) 0.0173(19) 0.0071(16) 0.0071(15) 0.0106(16)
C35 0.0160(19) 0.0173(19) 0.0136(18) 0.0046(15) 0.0044(14) 0.0057(15)
C36 0.0173(19) 0.0207(19) 0.0095(17) 0.0026(15) 0.0027(14) 0.0072(15)
C37 0.0120(17) 0.0110(17) 0.0139(18) 0.0051(14) 0.0042(14) 0.0056(13)
C38 0.0135(18) 0.0162(18) 0.0104(17) 0.0021(14) 0.0010(14) 0.0049(14)
C39 0.0108(17) 0.0147(18) 0.0164(18) 0.0036(15) -0.0008(14) 0.0048(14)
C40 0.0109(16) 0.0100(16) 0.0146(18) 0.0057(14) 0.0016(14) 0.0038(13)
C41 0.0100(17) 0.0057(16) 0.0134(17) 0.0037(13) 0.0012(14) 0.0030(12)
Zn1A 0.0205(3) 0.0419(4) 0.0162(3) 0.0069(2) 0.0024(2) 0.0084(3)
Cl1A 0.0322(6) 0.0405(6) 0.0271(5) 0.0148(5) 0.0008(4) 0.0070(5)
Cl2A 0.0375(6) 0.0474(7) 0.0190(5) 0.0116(5) 0.0066(4) 0.0061(5)
Cl3A 0.0352(6) 0.0405(7) 0.0346(6) -0.0038(5) -0.0069(5) 0.0052(5)
O1A 0.0176(14) 0.0400(18) 0.0241(16) 0.0159(14) 0.0040(12) 0.0070(13)
O2A 0.0210(14) 0.0245(15) 0.0186(14) 0.0071(12) 0.0041(11) 0.0069(12)
O3A 0.0163(13) 0.0281(15) 0.0167(13) 0.0087(12) 0.0081(11) 0.0098(11)
O4A 0.0126(13) 0.0219(14) 0.0083(12) 0.0011(10) 0.0036(10) 0.0052(10)
N3A 0.0251(19) 0.044(2) 0.0179(18) 0.0106(16) 0.0016(15) 0.0115(17)
N4A 0.0200(18) 0.045(2) 0.029(2) 0.0248(18) 0.0046(15) 0.0089(16)
C19A 0.034(3) 0.099(5) 0.024(3) 0.018(3) 0.007(2) 0.022(3)
C20A 0.029(3) 0.088(5) 0.021(2) 0.012(3) -0.001(2) 0.018(3)
C21A 0.021(2) 0.023(2) 0.020(2) 0.0070(17) 0.0016(16) 0.0076(16)
C22A 0.024(2) 0.0175(19) 0.0161(19) 0.0054(15) 0.0017(16) 0.0085(16)
C23A 0.022(2) 0.020(2) 0.018(2) 0.0057(16) -0.0020(16) 0.0082(16)
C24A 0.022(2) 0.0170(19) 0.0173(19) 0.0088(15) 0.0006(16) 0.0070(15)
C25A 0.028(2) 0.057(3) 0.022(2) 0.007(2) -0.0020(19) 0.011(2)
C26A 0.026(3) 0.074(4) 0.030(3) 0.015(3) -0.007(2) 0.006(2)
C27A 0.024(2) 0.027(2) 0.025(2) 0.0115(18) 0.0047(17) 0.0072(17)
C28A 0.022(2) 0.020(2) 0.018(2) 0.0066(16) 0.0007(16) 0.0018(16)
C29A 0.023(2) 0.054(3) 0.043(3) 0.033(3) 0.008(2) 0.016(2)
C30A 0.027(2) 0.031(2) 0.032(2) 0.014(2) 0.0011(19) 0.0067(19)
C31A 0.020(2) 0.033(2) 0.039(3) 0.020(2) 0.0073(19) 0.0086(18)
C32A 0.026(2) 0.025(2) 0.035(3) 0.0108(19) 0.0090(19) 0.0066(18)
C33A 0.029(2) 0.031(2) 0.019(2) 0.0067(18) 0.0088(17) 0.0149(19)
C34A 0.018(2) 0.029(2) 0.0169(19) 0.0053(17) 0.0074(15) 0.0100(17)
C35A 0.0169(19) 0.023(2) 0.0111(18) 0.0027(15) 0.0046(14) 0.0053(15)
C36A 0.020(2) 0.024(2) 0.0091(18) 0.0012(15) 0.0027(15) 0.0080(16)
C37A 0.0150(18) 0.0123(17) 0.0116(17) 0.0033(14) 0.0036(14) 0.0071(14)
C38A 0.0147(18) 0.0170(18) 0.0092(17) 0.0008(14) 0.0007(14) 0.0041(14)
C39A 0.0111(17) 0.0154(18) 0.0148(18) 0.0018(15) -0.0003(14) 0.0045(14)
C40A 0.0113(17) 0.0106(17) 0.0145(18) 0.0047(14) 0.0010(14) 0.0037(13)
C41A 0.0109(17) 0.0066(16) 0.0119(17) 0.0027(13) 0.0016(14) 0.0020(12)
Zn2 0.0230(3) 0.0161(3) 0.0143(3) 0.0030(2) 0.0014(2) 0.0022(2)
Cl4 0.0284(5) 0.0320(6) 0.0253(5) 0.0086(4) -0.0069(4) 0.0008(4)
Cl5 0.0351(6) 0.0196(5) 0.0207(5) 0.0074(4) 0.0089(4) 0.0092(4)
Cl6 0.0445(6) 0.0188(5) 0.0138(5) 0.0005(4) -0.0031(4) 0.0042(4)
Cl7 0.0339(6) 0.0235(5) 0.0280(5) 0.0079(4) 0.0137(4) 0.0054(4)
Zn2A 0.0272(3) 0.0160(3) 0.0163(3) 0.0023(2) 0.0031(2) 0.0024(2)
Cl4A 0.0319(6) 0.0395(6) 0.0337(6) 0.0096(5) -0.0064(5) 0.0035(5)
Cl5A 0.0381(6) 0.0221(5) 0.0218(5) 0.0077(4) 0.0105(4) 0.0102(4)
Cl6A 0.0629(8) 0.0188(5) 0.0175(5) -0.0009(4) 0.0040(5) 0.0056(5)
Cl7A 0.0351(6) 0.0286(5) 0.0249(5) 0.0077(4) 0.0108(4) 0.0028(4)
O1S 0.042(2) 0.053(2) 0.046(2) 0.0138(19) -0.0038(17) 0.0113(18)
O2S 0.096(4) 0.050(3) 0.052(3) 0.022(2) -0.025(2) -0.015(2)
O3S 0.0333(19) 0.064(3) 0.039(2) 0.0175(19) -0.0003(16) 0.0059(17)
O4S 0.072(3) 0.039(2) 0.052(2) 0.0051(19) 0.006(2) 0.013(2)
O5S 0.051(2) 0.048(2) 0.046(2) 0.0126(19) -0.0022(18) 0.017(2)
O6S 0.050(2) 0.076(3) 0.056(3) 0.016(2) 0.002(2) 0.012(2)

loop_
_atom_type_symbol
_atom_type_description
_atom_type_scat_dispersion_real
_atom_type_scat_dispersion_imag
_atom_type_scat_source
C C 0.0181 0.0091 'International Tables Vol C Tables 4.2.6.8 and 6.1.1.4'
H H 0.0000 0.0000 'International Tables Vol C Tables 4.2.6.8 and 6.1.1.4'
Cl Cl 0.3639 0.7018 'International Tables Vol C Tables 4.2.6.8 and 6.1.1.4'
N N 0.0311 0.0180 'International Tables Vol C Tables 4.2.6.8 and 6.1.1.4'
O O 0.0492 0.0322 'International Tables Vol C Tables 4.2.6.8 and 6.1.1.4'
Zn Zn -1.5491 0.6778 'International Tables Vol C Tables 4.2.6.8 and 6.1.1.4'

loop_
_geom_angle_atom_site_label_1
_geom_angle_atom_site_label_2
_geom_angle_atom_site_label_3
_geom_angle
_geom_angle_site_symmetry_1
_geom_angle_site_symmetry_3
C9 N1 C8 119.3(3) . .
C13 N1 C8 119.8(3) . .
C13 N1 C9 120.8(3) . .
C16 N2 C1 118.8(3) . 2_565
C16 N2 C17 120.5(3) . .
C17 N2 C1 120.4(3) . 2_565
N2 C1 H1A 110.1 2_565 .
N2 C1 H1B 110.1 2_565 .
N2 C1 C2 108.1(3) 2_565 .
H1A C1 H1B 108.4 . .
C2 C1 H1A 110.1 . .
C2 C1 H1B 110.1 . .
C3 C2 C1 119.9(4) . .
C3 C2 C7 119.8(3) . .
C7 C2 C1 120.0(3) . .
C2 C3 H3 119.9 . .
C2 C3 C4 120.2(4) . .
C4 C3 H3 119.9 . .
C3 C4 H4 120.0 . .
C3 C4 C5 120.0(4) . .
C5 C4 H4 120.0 . .
C4 C5 C8 119.2(3) . .
C6 C5 C4 119.6(3) . .
C6 C5 C8 121.0(3) . .
C5 C6 H6 119.8 . .
C5 C6 C7 120.3(4) . .
C7 C6 H6 119.8 . .
C2 C7 H7 120.2 . .
C6 C7 C2 119.7(4) . .
C6 C7 H7 120.2 . .
N1 C8 C5 108.5(3) . .
N1 C8 H8A 110.0 . .
N1 C8 H8B 110.0 . .
C5 C8 H8A 110.0 . .
C5 C8 H8B 110.0 . .
H8A C8 H8B 108.4 . .
N1 C9 H9 119.7 . .
N1 C9 C10 120.6(3) . .
C10 C9 H9 119.7 . .
C9 C10 H10 119.8 . .
C9 C10 C11 120.4(3) . .
C11 C10 H10 119.8 . .
C10 C11 C12 117.5(3) . .
C10 C11 C14 121.0(3) . .
C12 C11 C14 121.4(3) . .
C11 C12 H12 119.9 . .
C13 C12 C11 120.2(3) . .
C13 C12 H12 119.9 . .
N1 C13 C12 120.4(3) . .
N1 C13 H13 119.8 . .
C12 C13 H13 119.8 . .
C15 C14 C11 120.7(3) . .
C15 C14 C18 116.8(3) . .
C18 C14 C11 122.4(3) . .
C14 C15 H15 119.5 . .
C16 C15 C14 121.0(4) . .
C16 C15 H15 119.5 . .
N2 C16 C15 120.3(4) . .
N2 C16 H16 119.8 . .
C15 C16 H16 119.8 . .
N2 C17 H17 119.5 . .
N2 C17 C18 121.1(4) . .
C18 C17 H17 119.5 . .
C14 C18 H18 119.9 . .
C17 C18 C14 120.2(4) . .
C17 C18 H18 119.9 . .
C9A N1A C8A 120.2(3) . .
C13A N1A C8A 118.8(3) . .
C13A N1A C9A 120.9(3) . .
C16A N2A C1A 120.3(3) . 2_656
C17A N2A C1A 119.0(3) . 2_656
C17A N2A C16A 120.5(3) . .
N2A C1A H1AA 110.0 2_656 .
N2A C1A H1AB 110.0 2_656 .
N2A C1A C2A 108.5(3) 2_656 .
H1AA C1A H1AB 108.4 . .
C2A C1A H1AA 110.0 . .
C2A C1A H1AB 110.0 . .
C3A C2A C1A 120.3(4) . .
C7A C2A C1A 120.1(4) . .
C7A C2A C3A 119.4(4) . .
C2A C3A H3A 120.0 . .
C4A C3A C2A 119.9(4) . .
C4A C3A H3A 120.0 . .
C3A C4A H4A 119.9 . .
C3A C4A C5A 120.2(4) . .
C5A C4A H4A 119.9 . .
C4A C5A C6A 119.7(4) . .
C4A C5A C8A 120.8(3) . .
C6A C5A C8A 119.4(3) . .
C5A C6A H6A 120.0 . .
C7A C6A C5A 120.0(4) . .
C7A C6A H6A 120.0 . .
C2A C7A C6A 120.5(4) . .
C2A C7A H7A 119.8 . .
C6A C7A H7A 119.8 . .
N1A C8A C5A 108.4(3) . .
N1A C8A H8AA 110.0 . .
N1A C8A H8AB 110.0 . .
C5A C8A H8AA 110.0 . .
C5A C8A H8AB 110.0 . .
H8AA C8A H8AB 108.4 . .
N1A C9A H9A 120.0 . .
N1A C9A C10A 120.0(3) . .
C10A C9A H9A 120.0 . .
C9A C10A H10A 119.8 . .
C9A C10A C11A 120.4(3) . .
C11A C10A H10A 119.8 . .
C10A C11A C14A 121.8(3) . .
C12A C11A C10A 117.6(3) . .
C12A C11A C14A 120.5(3) . .
C11A C12A H12A 119.9 . .
C13A C12A C11A 120.3(4) . .
C13A C12A H12A 119.9 . .
N1A C13A C12A 120.6(4) . .
N1A C13A H13A 119.7 . .
C12A C13A H13A 119.7 . .
C15A C14A C11A 122.2(3) . .
C18A C14A C11A 120.6(3) . .
C18A C14A C15A 117.1(3) . .
C14A C15A H15A 120.0 . .
C16A C15A C14A 120.0(4) . .
C16A C15A H15A 120.0 . .
N2A C16A C15A 121.2(4) . .
N2A C16A H16A 119.4 . .
C15A C16A H16A 119.4 . .
N2A C17A H17A 119.9 . .
N2A C17A C18A 120.3(4) . .
C18A C17A H17A 119.9 . .
C14A C18A H18A 119.6 . .
C17A C18A C14A 120.9(4) . .
C17A C18A H18A 119.6 . .
Cl1 Zn1 Cl3 110.64(5) . .
Cl2 Zn1 Cl1 118.91(5) . .
Cl2 Zn1 Cl3 109.63(5) . .
N3 Zn1 Cl1 99.93(12) . .
N3 Zn1 Cl2 112.47(12) . .
N3 Zn1 Cl3 103.98(11) . .
C31 O1 C30 111.6(3) . .
C33 O2 C32 110.1(3) . .
C35 O3 C34 113.1(3) . .
C37 O4 C36 116.6(3) . .
C19 N3 Zn1 123.9(3) . .
C19 N3 C23 118.6(4) . .
C23 N3 Zn1 116.0(3) . .
C26 N4 C29 120.6(3) . .
C27 N4 C26 120.7(3) . .
C27 N4 C29 118.7(3) . .
N3 C19 H19 119.0 . .
N3 C19 C20 122.0(4) . .
C20 C19 H19 119.0 . .
C19 C20 H20 120.0 . .
C19 C20 C21 120.0(4) . .
C21 C20 H20 120.0 . .
C20 C21 C22 117.6(4) . .
C20 C21 C24 123.9(4) . .
C22 C21 C24 118.4(4) . .
C21 C22 H22 120.5 . .
C23 C22 C21 119.0(4) . .
C23 C22 H22 120.5 . .
N3 C23 C22 122.5(5) . .
N3 C23 H23 118.8 . .
C22 C23 H23 118.8 . .
C25 C24 C21 123.0(4) . .
C28 C24 C21 118.9(4) . .
C28 C24 C25 118.1(4) . .
C24 C25 H25 120.1 . .
C26 C25 C24 119.7(4) . .
C26 C25 H25 120.1 . .
N4 C26 C25 120.4(4) . .
N4 C26 H26 119.8 . .
C25 C26 H26 119.8 . .
N4 C27 H27 119.5 . .
N4 C27 C28 121.0(4) . .
C28 C27 H27 119.5 . .
C24 C28 H28 120.0 . .
C27 C28 C24 120.0(4) . .
C27 C28 H28 120.0 . .
N4 C29 H29A 109.5 . .
N4 C29 H29B 109.5 . .
N4 C29 C30 110.8(3) . .
H29A C29 H29B 108.1 . .
C30 C29 H29A 109.5 . .
C30 C29 H29B 109.5 . .
O1 C30 C29 111.1(3) . .
O1 C30 H30A 109.4 . .
O1 C30 H30B 109.4 . .
C29 C30 H30A 109.4 . .
C29 C30 H30B 109.4 . .
H30A C30 H30B 108.0 . .
O1 C31 H31A 109.6 . .
O1 C31 H31B 109.6 . .
O1 C31 C32 110.3(3) . .
H31A C31 H31B 108.1 . .
C32 C31 H31A 109.6 . .
C32 C31 H31B 109.6 . .
O2 C32 C31 110.5(3) . .
O2 C32 H32A 109.6 . .
O2 C32 H32B 109.6 . .
C31 C32 H32A 109.6 . .
C31 C32 H32B 109.6 . .
H32A C32 H32B 108.1 . .
O2 C33 H33A 109.4 . .
O2 C33 H33B 109.4 . .
O2 C33 C34 111.2(3) . .
H33A C33 H33B 108.0 . .
C34 C33 H33A 109.4 . .
C34 C33 H33B 109.4 . .
O3 C34 C33 108.1(3) . .
O3 C34 H34A 110.1 . .
O3 C34 H34B 110.1 . .
C33 C34 H34A 110.1 . .
C33 C34 H34B 110.1 . .
H34A C34 H34B 108.4 . .
O3 C35 H35A 109.9 . .
O3 C35 H35B 109.9 . .
O3 C35 C36 108.9(3) . .
H35A C35 H35B 108.3 . .
C36 C35 H35A 109.9 . .
C36 C35 H35B 109.9 . .
O4 C36 C35 108.8(3) . .
O4 C36 H36A 109.9 . .
O4 C36 H36B 109.9 . .
C35 C36 H36A 109.9 . .
C35 C36 H36B 109.9 . .
H36A C36 H36B 108.3 . .
O4 C37 C38 124.6(3) . .
O4 C37 C41 114.5(3) . .
C38 C37 C41 120.9(3) . .
C37 C38 H38 120.3 . .
C37 C38 C39 119.5(3) . .
C39 C38 H38 120.3 . .
C38 C39 H39 119.1 . .
C40 C39 C38 121.7(3) . .
C40 C39 H39 119.1 . .
C39 C40 H40 120.3 . .
C39 C40 C41 119.5(3) . 2_565
C41 C40 H40 120.3 2_565 .
C40 C41 C37 121.6(3) 2_565 .
C41 C41 C37 118.1(4) 2_565 .
C41 C41 C40 120.2(4) 2_565 2_565
Cl1A Zn1A Cl2A 110.17(5) . .
Cl3A Zn1A Cl1A 117.06(5) . .
Cl3A Zn1A Cl2A 110.52(5) . .
N3A Zn1A Cl1A 99.82(12) . .
N3A Zn1A Cl2A 103.23(11) . .
N3A Zn1A Cl3A 114.81(12) . .
C30A O1A C31A 112.8(3) . .
C33A O2A C32A 109.7(3) . .
C35A O3A C34A 113.2(3) . .
C37A O4A C36A 116.4(3) . .
C19A N3A Zn1A 118.8(3) . .
C23A N3A Zn1A 121.7(3) . .
C23A N3A C19A 117.9(4) . .
C26A N4A C29A 119.5(4) . .
C27A N4A C26A 120.1(4) . .
C27A N4A C29A 120.4(4) . .
N3A C19A H19A 118.4 . .
N3A C19A C20A 123.2(5) . .
C20A C19A H19A 118.4 . .
C19A C20A H20A 120.5 . .
C19A C20A C21A 119.0(5) . .
C21A C20A H20A 120.5 . .
C20A C21A C22A 117.7(4) . .
C20A C21A C24A 118.8(4) . .
C22A C21A C24A 123.5(4) . .
C21A C22A H22A 120.2 . .
C23A C22A C21A 119.7(4) . .
C23A C22A H22A 120.2 . .
N3A C23A C22A 122.2(4) . .
N3A C23A H23A 118.9 . .
C22A C23A H23A 118.9 . .
C25A C24A C21A 119.9(4) . .
C25A C24A C28A 117.3(4) . .
C28A C24A C21A 122.8(4) . .
C24A C25A H25A 120.0 . .
C26A C25A C24A 120.1(5) . .
C26A C25A H25A 120.0 . .
N4A C26A C25A 120.8(5) . .
N4A C26A H26A 119.6 . .
C25A C26A H26A 119.6 . .
N4A C27A H27A 119.6 . .
N4A C27A C28A 120.9(4) . .
C28A C27A H27A 119.6 . .
C24A C28A H28A 120.0 . .
C27A C28A C24A 120.0(4) . .
C27A C28A H28A 120.0 . .
N4A C29A H29C 109.6 . .
N4A C29A H29D 109.6 . .
N4A C29A C30A 110.3(4) . .
H29C C29A H29D 108.1 . .
C30A C29A H29C 109.6 . .
C30A C29A H29D 109.6 . .
O1A C30A C29A 110.2(4) . .
O1A C30A H30C 109.6 . .
O1A C30A H30D 109.6 . .
C29A C30A H30C 109.6 . .
C29A C30A H30D 109.6 . .
H30C C30A H30D 108.1 . .
O1A C31A H31C 109.5 . .
O1A C31A H31D 109.5 . .
O1A C31A C32A 110.6(4) . .
H31C C31A H31D 108.1 . .
C32A C31A H31C 109.5 . .
C32A C31A H31D 109.5 . .
O2A C32A C31A 110.8(4) . .
O2A C32A H32C 109.5 . .
O2A C32A H32D 109.5 . .
C31A C32A H32C 109.5 . .
C31A C32A H32D 109.5 . .
H32C C32A H32D 108.1 . .
O2A C33A H33C 109.3 . .
O2A C33A H33D 109.3 . .
O2A C33A C34A 111.6(3) . .
H33C C33A H33D 108.0 . .
C34A C33A H33C 109.3 . .
C34A C33A H33D 109.3 . .
O3A C34A C33A 108.0(3) . .
O3A C34A H34C 110.1 . .
O3A C34A H34D 110.1 . .
C33A C34A H34C 110.1 . .
C33A C34A H34D 110.1 . .
H34C C34A H34D 108.4 . .
O3A C35A H35C 110.0 . .
O3A C35A H35D 110.0 . .
O3A C35A C36A 108.4(3) . .
H35C C35A H35D 108.4 . .
C36A C35A H35C 110.0 . .
C36A C35A H35D 110.0 . .
O4A C36A C35A 108.4(3) . .
O4A C36A H36C 110.0 . .
O4A C36A H36D 110.0 . .
C35A C36A H36C 110.0 . .
C35A C36A H36D 110.0 . .
H36C C36A H36D 108.4 . .
O4A C37A C38A 124.4(3) . .
O4A C37A C41A 114.5(3) . .
C38A C37A C41A 121.1(3) . .
C37A C38A H38A 120.3 . .
C37A C38A C39A 119.4(3) . .
C39A C38A H38A 120.3 . .
C38A C39A H39A 119.2 . .
C40A C39A C38A 121.6(3) . .
C40A C39A H39A 119.2 . .
C39A C40A H40A 120.2 . .
C39A C40A C41A 119.5(3) . 2_656
C41A C40A H40A 120.2 2_656 .
C40A C41A C37A 121.7(3) 2_656 .
C40A C41A C41A 120.4(4) 2_656 2_656
C41A C41A C37A 118.0(4) 2_656 .
Cl4 Zn2 Cl5 109.11(4) . .
Cl4 Zn2 Cl6 112.36(5) . .
Cl4 Zn2 Cl7 109.72(5) . .
Cl6 Zn2 Cl5 110.37(4) . .
Cl6 Zn2 Cl7 109.37(4) . .
Cl7 Zn2 Cl5 105.70(4) . .
Cl4A Zn2A Cl5A 107.90(5) . .
Cl4A Zn2A Cl6A 112.56(5) . .
Cl4A Zn2A Cl7A 107.91(5) . .
Cl5A Zn2A Cl7A 107.34(5) . .
Cl6A Zn2A Cl5A 110.57(4) . .
Cl6A Zn2A Cl7A 110.37(5) . .
H3SA O3S H3SB 109.39(18) . .
H5SA O5S H5SB 109.5 . .
H6SA O6S H6SB 109.5 . .

loop_
_geom_bond_atom_site_label_1
_geom_bond_atom_site_label_2
_geom_bond_distance
_geom_bond_site_symmetry_2
N1 C8 1.495(5) .
N1 C9 1.352(5) .
N1 C13 1.349(5) .
N2 C1 1.494(5) 2_565
N2 C16 1.345(5) .
N2 C17 1.351(5) .
C1 N2 1.494(5) 2_565
C1 H1A 0.9900 .
C1 H1B 0.9900 .
C1 C2 1.515(5) .
C2 C3 1.390(6) .
C2 C7 1.397(6) .
C3 H3 0.9500 .
C3 C4 1.390(5) .
C4 H4 0.9500 .
C4 C5 1.394(6) .
C5 C6 1.392(6) .
C5 C8 1.516(5) .
C6 H6 0.9500 .
C6 C7 1.392(6) .
C7 H7 0.9500 .
C8 H8A 0.9900 .
C8 H8B 0.9900 .
C9 H9 0.9500 .
C9 C10 1.375(5) .
C10 H10 0.9500 .
C10 C11 1.395(5) .
C11 C12 1.403(5) .
C11 C14 1.484(5) .
C12 H12 0.9500 .
C12 C13 1.379(5) .
C13 H13 0.9500 .
C14 C15 1.396(5) .
C14 C18 1.407(5) .
C15 H15 0.9500 .
C15 C16 1.379(6) .
C16 H16 0.9500 .
C17 H17 0.9500 .
C17 C18 1.372(5) .
C18 H18 0.9500 .
N1A C8A 1.494(5) .
N1A C9A 1.356(5) .
N1A C13A 1.350(5) .
N2A C1A 1.496(5) 2_656
N2A C16A 1.349(5) .
N2A C17A 1.347(5) .
C1A N2A 1.496(5) 2_656
C1A H1AA 0.9900 .
C1A H1AB 0.9900 .
C1A C2A 1.508(5) .
C2A C3A 1.405(6) .
C2A C7A 1.387(6) .
C3A H3A 0.9500 .
C3A C4A 1.386(6) .
C4A H4A 0.9500 .
C4A C5A 1.393(6) .
C5A C6A 1.394(6) .
C5A C8A 1.519(5) .
C6A H6A 0.9500 .
C6A C7A 1.389(6) .
C7A H7A 0.9500 .
C8A H8AA 0.9900 .
C8A H8AB 0.9900 .
C9A H9A 0.9500 .
C9A C10A 1.380(6) .
C10A H10A 0.9500 .
C10A C11A 1.401(5) .
C11A C12A 1.395(5) .
C11A C14A 1.488(5) .
C12A H12A 0.9500 .
C12A C13A 1.376(6) .
C13A H13A 0.9500 .
C14A C15A 1.401(5) .
C14A C18A 1.397(5) .
C15A H15A 0.9500 .
C15A C16A 1.373(6) .
C16A H16A 0.9500 .
C17A H17A 0.9500 .
C17A C18A 1.376(6) .
C18A H18A 0.9500 .
Zn1 Cl1 2.2548(13) .
Zn1 Cl2 2.2143(13) .
Zn1 Cl3 2.2718(12) .
Zn1 N3 2.054(4) .
O1 C30 1.426(5) .
O1 C31 1.424(5) .
O2 C32 1.430(5) .
O2 C33 1.419(5) .
O3 C34 1.434(5) .
O3 C35 1.423(5) .
O4 C36 1.445(4) .
O4 C37 1.368(4) .
N3 C19 1.339(6) .
N3 C23 1.342(6) .
N4 C26 1.344(5) .
N4 C27 1.342(6) .
N4 C29 1.482(5) .
C19 H19 0.9500 .
C19 C20 1.382(6) .
C20 H20 0.9500 .
C20 C21 1.385(6) .
C21 C22 1.401(6) .
C21 C24 1.478(5) .
C22 H22 0.9500 .
C22 C23 1.382(7) .
C23 H23 0.9500 .
C24 C25 1.398(5) .
C24 C28 1.385(6) .
C25 H25 0.9500 .
C25 C26 1.379(6) .
C26 H26 0.9500 .
C27 H27 0.9500 .
C27 C28 1.369(6) .
C28 H28 0.9500 .
C29 H29A 0.9900 .
C29 H29B 0.9900 .
C29 C30 1.525(5) .
C30 H30A 0.9900 .
C30 H30B 0.9900 .
C31 H31A 0.9900 .
C31 H31B 0.9900 .
C31 C32 1.495(6) .
C32 H32A 0.9900 .
C32 H32B 0.9900 .
C33 H33A 0.9900 .
C33 H33B 0.9900 .
C33 C34 1.505(6) .
C34 H34A 0.9900 .
C34 H34B 0.9900 .
C35 H35A 0.9900 .
C35 H35B 0.9900 .
C35 C36 1.502(5) .
C36 H36A 0.9900 .
C36 H36B 0.9900 .
C37 C38 1.372(5) .
C37 C41 1.436(5) .
C38 H38 0.9500 .
C38 C39 1.419(5) .
C39 H39 0.9500 .
C39 C40 1.366(5) .
C40 H40 0.9500 .
C40 C41 1.421(5) 2_565
C41 C40 1.421(5) 2_565
C41 C41 1.420(7) 2_565
Zn1A Cl1A 2.2608(14) .
Zn1A Cl2A 2.2707(12) .
Zn1A Cl3A 2.2084(13) .
Zn1A N3A 2.054(4) .
O1A C30A 1.429(6) .
O1A C31A 1.433(6) .
O2A C32A 1.429(5) .
O2A C33A 1.416(5) .
O3A C34A 1.432(5) .
O3A C35A 1.427(5) .
O4A C36A 1.446(4) .
O4A C37A 1.368(5) .
N3A C19A 1.347(7) .
N3A C23A 1.335(6) .
N4A C26A 1.349(7) .
N4A C27A 1.344(6) .
N4A C29A 1.495(6) .
C19A H19A 0.9500 .
C19A C20A 1.368(8) .
C20A H20A 0.9500 .
C20A C21A 1.388(7) .
C21A C22A 1.393(6) .
C21A C24A 1.475(6) .
C22A H22A 0.9500 .
C22A C23A 1.380(6) .
C23A H23A 0.9500 .
C24A C25A 1.394(6) .
C24A C28A 1.398(6) .
C25A H25A 0.9500 .
C25A C26A 1.370(7) .
C26A H26A 0.9500 .
C27A H27A 0.9500 .
C27A C28A 1.371(6) .
C28A H28A 0.9500 .
C29A H29C 0.9900 .
C29A H29D 0.9900 .
C29A C30A 1.507(7) .
C30A H30C 0.9900 .
C30A H30D 0.9900 .
C31A H31C 0.9900 .
C31A H31D 0.9900 .
C31A C32A 1.494(7) .
C32A H32C 0.9900 .
C32A H32D 0.9900 .
C33A H33C 0.9900 .
C33A H33D 0.9900 .
C33A C34A 1.512(6) .
C34A H34C 0.9900 .
C34A H34D 0.9900 .
C35A H35C 0.9900 .
C35A H35D 0.9900 .
C35A C36A 1.506(5) .
C36A H36C 0.9900 .
C36A H36D 0.9900 .
C37A C38A 1.374(5) .
C37A C41A 1.436(5) .
C38A H38A 0.9500 .
C38A C39A 1.421(5) .
C39A H39A 0.9500 .
C39A C40A 1.369(5) .
C40A H40A 0.9500 .
C40A C41A 1.420(5) 2_656
C41A C40A 1.420(5) 2_656
C41A C41A 1.422(7) 2_656
Zn2 Cl4 2.2472(12) .
Zn2 Cl5 2.2902(11) .
Zn2 Cl6 2.2613(11) .
Zn2 Cl7 2.2871(11) .
Zn2A Cl4A 2.2422(13) .
Zn2A Cl5A 2.2877(11) .
Zn2A Cl6A 2.2648(12) .
Zn2A Cl7A 2.2895(12) .
O3S H3SA 0.8701(10) .
O3S H3SB 0.8700(10) .
O5S H5SA 0.8699 .
O5S H5SB 0.8699 .
O6S H6SA 0.8699 .
O6S H6SB 0.8705 .

loop_
_geom_torsion_atom_site_label_1
_geom_torsion_atom_site_label_2
_geom_torsion_atom_site_label_3
_geom_torsion_atom_site_label_4
_geom_torsion
_geom_torsion_site_symmetry_1
_geom_torsion_site_symmetry_4
N1 C9 C10 C11 0.0(6) . .
N2 C1 C2 C3 83.7(4) 2_565 .
N2 C1 C2 C7 -91.0(4) 2_565 .
N2 C17 C18 C14 0.5(6) . .
C1 N2 C16 C15 172.3(3) 2_565 .
C1 N2 C17 C18 -172.5(3) 2_565 .
C1 C2 C3 C4 -169.9(3) . .
C1 C2 C7 C6 170.5(3) . .
C2 C3 C4 C5 -0.3(5) . .
C3 C2 C7 C6 -4.2(5) . .
C3 C4 C5 C6 -5.1(5) . .
C3 C4 C5 C8 170.1(3) . .
C4 C5 C6 C7 5.8(5) . .
C4 C5 C8 N1 -86.9(4) . .
C5 C6 C7 C2 -1.1(5) . .
C6 C5 C8 N1 88.3(4) . .
C7 C2 C3 C4 4.9(5) . .
C8 N1 C9 C10 -174.2(3) . .
C8 N1 C13 C12 174.8(3) . .
C8 C5 C6 C7 -169.3(3) . .
C9 N1 C8 C5 91.9(4) . .
C9 N1 C13 C12 -1.3(5) . .
C9 C10 C11 C12 -2.5(5) . .
C9 C10 C11 C14 174.9(3) . .
C10 C11 C12 C13 3.1(5) . .
C10 C11 C14 C15 -1.0(5) . .
C10 C11 C14 C18 -178.7(3) . .
C11 C12 C13 N1 -1.3(6) . .
C11 C14 C15 C16 -176.3(3) . .
C11 C14 C18 C17 176.0(3) . .
C12 C11 C14 C15 176.2(3) . .
C12 C11 C14 C18 -1.5(5) . .
C13 N1 C8 C5 -84.3(4) . .
C13 N1 C9 C10 1.9(5) . .
C14 C11 C12 C13 -174.2(3) . .
C14 C15 C16 N2 0.1(6) . .
C15 C14 C18 C17 -1.8(5) . .
C16 N2 C17 C18 1.2(6) . .
C17 N2 C16 C15 -1.5(6) . .
C18 C14 C15 C16 1.5(5) . .
N1A C9A C10A C11A 0.7(5) . .
N2A C1A C2A C3A 89.2(4) 2_656 .
N2A C1A C2A C7A -85.9(4) 2_656 .
N2A C17A C18A C14A 0.8(6) . .
C1A N2A C16A C15A 172.8(3) 2_656 .
C1A N2A C17A C18A -173.3(4) 2_656 .
C1A C2A C3A C4A -170.8(3) . .
C1A C2A C7A C6A 169.8(3) . .
C2A C3A C4A C5A 1.1(6) . .
C3A C2A C7A C6A -5.3(6) . .
C3A C4A C5A C6A -5.7(5) . .
C3A C4A C5A C8A 169.1(3) . .
C4A C5A C6A C7A 4.8(5) . .
C4A C5A C8A N1A -85.7(4) . .
C5A C6A C7A C2A 0.7(6) . .
C6A C5A C8A N1A 89.2(4) . .
C7A C2A C3A C4A 4.4(5) . .
C8A N1A C9A C10A -174.0(3) . .
C8A N1A C13A C12A 174.4(3) . .
C8A C5A C6A C7A -170.1(3) . .
C9A N1A C8A C5A 89.2(4) . .
C9A N1A C13A C12A -1.7(6) . .
C9A C10A C11A C12A -3.5(5) . .
C9A C10A C11A C14A 174.3(3) . .
C10A C11A C12A C13A 3.8(5) . .
C10A C11A C14A C15A -8.0(5) . .
C10A C11A C14A C18A 174.5(4) . .
C11A C12A C13A N1A -1.3(6) . .
C11A C14A C15A C16A -176.0(3) . .
C11A C14A C18A C17A 175.7(4) . .
C12A C11A C14A C15A 169.8(4) . .
C12A C11A C14A C18A -7.7(5) . .
C13A N1A C8A C5A -86.9(4) . .
C13A N1A C9A C10A 1.9(5) . .
C14A C11A C12A C13A -174.0(3) . .
C14A C15A C16A N2A 0.0(6) . .
C15A C14A C18A C17A -2.0(6) . .
C16A N2A C17A C18A 0.9(6) . .
C17A N2A C16A C15A -1.3(6) . .
C18A C14A C15A C16A 1.5(5) . .
Zn1 N3 C19 C20 168.9(3) . .
Zn1 N3 C23 C22 -171.2(5) . .
O1 C31 C32 O2 63.0(4) . .
O2 C33 C34 O3 -68.5(4) . .
O3 C35 C36 O4 74.9(4) . .
O4 C37 C38 C39 178.2(3) . .
O4 C37 C41 C40 1.5(5) . 2_565
O4 C37 C41 C41 -178.5(4) . 2_565
N3 C19 C20 C21 1.0(6) . .
N4 C27 C28 C24 1.4(7) . .
N4 C29 C30 O1 -76.5(4) . .
C19 N3 C23 C22 -4.8(8) . .
C19 C20 C21 C22 -4.4(6) . .
C19 C20 C21 C24 179.5(4) . .
C20 C21 C22 C23 3.4(8) . .
C20 C21 C24 C25 15.8(6) . .
C20 C21 C24 C28 -162.2(4) . .
C21 C22 C23 N3 1.3(9) . .
C21 C24 C25 C26 -179.6(4) . .
C21 C24 C28 C27 178.6(4) . .
C22 C21 C24 C25 -160.3(4) . .
C22 C21 C24 C28 21.7(6) . .
C23 N3 C19 C20 3.7(7) . .
C24 C21 C22 C23 179.7(5) . .
C24 C25 C26 N4 0.9(6) . .
C25 C24 C28 C27 0.5(6) . .
C26 N4 C27 C28 -2.3(6) . .
C26 N4 C29 C30 73.4(5) . .
C27 N4 C26 C25 1.1(6) . .
C27 N4 C29 C30 -109.0(4) . .
C28 C24 C25 C26 -1.7(6) . .
C29 N4 C26 C25 178.6(3) . .
C29 N4 C27 C28 -179.8(4) . .
C30 O1 C31 C32 179.5(3) . .
C31 O1 C30 C29 -92.7(4) . .
C32 O2 C33 C34 175.4(3) . .
C33 O2 C32 C31 173.0(3) . .
C34 O3 C35 C36 167.9(3) . .
C35 O3 C34 C33 -164.0(3) . .
C36 O4 C37 C38 -0.2(5) . .
C36 O4 C37 C41 179.0(3) . .
C37 O4 C36 C35 -173.2(3) . .
C37 C38 C39 C40 0.5(6) . .
C38 C37 C41 C40 -179.2(3) . 2_565
C38 C37 C41 C41 0.7(6) . 2_565
C38 C39 C40 C41 0.3(5) . 2_565
C41 C37 C38 C39 -1.0(5) . .
Zn1A N3A C19A C20A 162.1(6) . .
Zn1A N3A C23A C22A -161.9(3) . .
O1A C31A C32A O2A -62.9(5) . .
O2A C33A C34A O3A 71.1(4) . .
O3A C35A C36A O4A -73.3(4) . .
O4A C37A C38A C39A -178.4(3) . .
O4A C37A C41A C40A -1.5(5) . 2_656
O4A C37A C41A C41A 178.7(4) . 2_656
N3A C19A C20A C21A -0.3(11) . .
N4A C27A C28A C24A 0.9(6) . .
N4A C29A C30A O1A 71.4(5) . .
C19A N3A C23A C22A 3.5(7) . .
C19A C20A C21A C22A 4.3(9) . .
C19A C20A C21A C24A -177.2(5) . .
C20A C21A C22A C23A -4.4(7) . .
C20A C21A C24A C25A 17.0(7) . .
C20A C21A C24A C28A -163.2(5) . .
C21A C22A C23A N3A 0.5(6) . .
C21A C24A C25A C26A -174.2(5) . .
C21A C24A C28A C27A 173.2(4) . .
C22A C21A C24A C25A -164.7(4) . .
C22A C21A C24A C28A 15.1(6) . .
C23A N3A C19A C20A -3.6(10) . .
C24A C21A C22A C23A 177.2(4) . .
C24A C25A C26A N4A 1.1(9) . .
C25A C24A C28A C27A -7.0(6) . .
C26A N4A C27A C28A 6.5(7) . .
C26A N4A C29A C30A 94.5(5) . .
C27A N4A C26A C25A -7.6(8) . .
C27A N4A C29A C30A -85.7(6) . .
C28A C24A C25A C26A 6.0(7) . .
C29A N4A C26A C25A 172.2(5) . .
C29A N4A C27A C28A -173.3(4) . .
C30A O1A C31A C32A 178.8(4) . .
C31A O1A C30A C29A 93.7(4) . .
C32A O2A C33A C34A -175.5(3) . .
C33A O2A C32A C31A -173.4(4) . .
C34A O3A C35A C36A -165.7(3) . .
C35A O3A C34A C33A 163.8(3) . .
C36A O4A C37A C38A 0.5(5) . .
C36A O4A C37A C41A -178.8(3) . .
C37A O4A C36A C35A 171.4(3) . .
C37A C38A C39A C40A -0.3(6) . .
C38A C37A C41A C40A 179.2(3) . 2_656
C38A C37A C41A C41A -0.6(6) . 2_656
C38A C39A C40A C41A -0.5(5) . 2_656
C41A C37A C38A C39A 0.9(6) . .
